data_7156150
loop_
_publ_author_name
'Ivanov, Konstantin L.'
'Bezzubov, Stanislav I.'
'Melnikov, Mikhail Ya'
'Budynina, Ekaterina M.'

_publ_section_title
;
 Donor-acceptor cyclopropanes as ortho-quinone methide equivalents in
 formal (4 + 2)-cycloaddition to alkenes.
;
_journal_issue 21
_journal_name_full 'Organic &amp; biomolecular chemistry'
_journal_page_first 3897
_journal_page_last 3909
_journal_paper_doi 10.1039/c8ob00377g
_journal_volume 16
_journal_year 2018
_chemical_formula_moiety 'C14 H15 Br O6'
_chemical_formula_sum 'C14 H15 Br O6'
_chemical_formula_weight 359.17
_chemical_melting_point_gt 370
_chemical_melting_point_lt 371
_chemical_name_systematic
;
Dimethyl 2-[5-bromo-2-(methoxymethoxy)phenyl]cyclopropane-1,1-dicarboxylate
;
_space_group_crystal_system monoclinic
_space_group_IT_number 14
_space_group_name_Hall '-P 2yn'
_space_group_name_H-M_alt 'P 1 21/n 1'
_symmetry_space_group_name_Hall '-P 2yn'
_symmetry_space_group_name_H-M 'P 1 21/n 1'
_atom_sites_solution_hydrogens mixed
_audit_creation_method SHELXL-2014/7
_audit_update_record
;
2018-01-20 deposited with the CCDC.
2018-03-13 downloaded from the CCDC.
;
_cell_angle_alpha 90
_cell_angle_beta 97.0790(10)
_cell_angle_gamma 90
_cell_formula_units_Z 4
_cell_length_a 8.0373(4)
_cell_length_b 17.6384(9)
_cell_length_c 10.4852(5)
_cell_measurement_reflns_used 6351
_cell_measurement_temperature 150(2)
_cell_measurement_theta_max 29.545
_cell_measurement_theta_min 2.272
_cell_volume 1475.10(13)
_computing_cell_refinement 'SAINT (Bruker, 2008)'
_computing_data_collection '<i>APEX2</i> (Bruker, 2008)'
_computing_data_reduction 'SAINT (Bruker, 2008)'
_computing_molecular_graphics 'SHELXTL (Sheldrick, 2008)'
_computing_publication_material 'SHELXTL (Sheldrick, 2008)'
_computing_structure_refinement 'SHELXL-2014/7 (Sheldrick, 2014)'
_computing_structure_solution 'SHELXTL (Sheldrick, 2008)'
_diffrn_ambient_temperature 150(2)
_diffrn_measured_fraction_theta_full 1.000
_diffrn_measured_fraction_theta_max 1.000
_diffrn_measurement_device_type 'Bruker SMART APEX II'
_diffrn_measurement_method \w
_diffrn_radiation_type MoK\a
_diffrn_radiation_wavelength 0.71073
_diffrn_reflns_av_R_equivalents 0.0257
_diffrn_reflns_av_unetI/netI 0.0219
_diffrn_reflns_Laue_measured_fraction_full 1.000
_diffrn_reflns_Laue_measured_fraction_max 1.000
_diffrn_reflns_limit_h_max 10
_diffrn_reflns_limit_h_min -10
_diffrn_reflns_limit_k_max 23
_diffrn_reflns_limit_k_min -23
_diffrn_reflns_limit_l_max 13
_diffrn_reflns_limit_l_min -13
_diffrn_reflns_number 15155
_diffrn_reflns_point_group_measured_fraction_full 1.000
_diffrn_reflns_point_group_measured_fraction_max 1.000
_diffrn_reflns_theta_full 25.242
_diffrn_reflns_theta_max 27.998
_diffrn_reflns_theta_min 2.272
_diffrn_source 'fine-focus sealed tube'
_exptl_absorpt_coefficient_mu 2.811
_exptl_absorpt_correction_type multi-scan
_exptl_absorpt_process_details 'SADABS (Bruker, 2008)'
_exptl_crystal_colour COLORLESS
_exptl_crystal_density_diffrn 1.617
_exptl_crystal_description NUGGET
_exptl_crystal_F_000 728
_exptl_crystal_recrystallization_method 'Re-crystallisation from solvent: dichloromethane'
_exptl_crystal_size_max 0.500
_exptl_crystal_size_mid 0.450
_exptl_crystal_size_min 0.350
_exptl_transmission_factor_max 0.440
_exptl_transmission_factor_min 0.334
_refine_diff_density_max 0.420
_refine_diff_density_min -0.382
_refine_diff_density_rms 0.068
_refine_ls_extinction_method none
_refine_ls_goodness_of_fit_ref 1.052
_refine_ls_hydrogen_treatment mixed
_refine_ls_matrix_type full
_refine_ls_number_parameters 197
_refine_ls_number_reflns 3571
_refine_ls_number_restraints 0
_refine_ls_restrained_S_all 1.052
_refine_ls_R_factor_all 0.0328
_refine_ls_R_factor_gt 0.0255
_refine_ls_shift/su_max 0.001
_refine_ls_shift/su_mean 0.000
_refine_ls_structure_factor_coef Fsqd
_refine_ls_weighting_details 'w=1/[\s^2^(Fo^2^)+(0.0364P)^2^+0.4347P] where P=(Fo^2^+2Fc^2^)/3'
_refine_ls_weighting_scheme calc
_refine_ls_wR_factor_gt 0.0633
_refine_ls_wR_factor_ref 0.0662
_reflns_Friedel_coverage 0.000
_reflns_number_gt 3079
_reflns_number_total 3571
_reflns_threshold_expression 'I > 2\s(I)'
_cod_data_source_file c8ob00377g2.cif
_cod_data_source_block 1e
_cod_depositor_comments
;
The following automatic conversions were performed:

'_exptl_absorpt_correction_type' value 'MULTI-SCAN' changed to
'multi-scan' according to
/home/data/users/saulius/crontab/automatic-downloads/rss-feeds/RSC/lib/dictionaries/cif_core.dic
dictionary named 'cif_core.dic' version 2.4.2 from 2011-04-26.

Automatic conversion script
Id: cif_fix_values 4973 2017-02-22 13:04:09Z antanas 

 Adding full bibliography for 7156149--7156154.cif.
;
_cod_database_code 7156150
_shelx_shelxl_version_number 2014/7
_shelx_space_group_comment
;
The symmetry employed for this shelxl refinement is uniquely defined
by the following loop, which should always be used as a source of
symmetry information in preference to the above space-group names.
They are only intended as comments.
;
_shelx_estimated_absorpt_t_min 0.334
_shelx_estimated_absorpt_t_max 0.440

loop_
_space_group_symop_operation_xyz
'x, y, z'
'-x+1/2, y+1/2, -z+1/2'
'-x, -y, -z'
'x-1/2, -y-1/2, z-1/2'

loop_
_atom_site_label
_atom_site_type_symbol
_atom_site_fract_x
_atom_site_fract_y
_atom_site_fract_z
_atom_site_U_iso_or_equiv
_atom_site_adp_type
_atom_site_occupancy
_atom_site_site_symmetry_order
_atom_site_calc_flag
_atom_site_refinement_flags_posn
_atom_site_refinement_flags_adp
Br1 Br 0.78975(2) 0.63692(2) 0.53058(2) 0.02926(7) Uani 1 1 d . .
O1 O 0.37245(14) 0.31081(7) 0.03727(11) 0.0256(3) Uani 1 1 d . .
O2 O 0.57160(15) 0.34158(7) -0.08584(11) 0.0244(3) Uani 1 1 d . .
O3 O 0.81612(16) 0.48537(7) 0.12075(12) 0.0307(3) Uani 1 1 d . .
O4 O 0.84916(15) 0.35930(7) 0.10389(13) 0.0278(3) Uani 1 1 d . .
O5 O 0.66603(16) 0.30564(7) 0.41900(12) 0.0235(3) Uani 1 1 d . .
H1 H 0.725(2) 0.2817(12) 0.4641(18) 0.022(5) Uiso 1 1 d . .
O6 O 0.84607(16) 0.34350(7) 0.63864(12) 0.0284(3) Uani 1 1 d . .
C1 C 0.57812(18) 0.40281(9) 0.11290(14) 0.0166(3) Uani 1 1 d . .
C2 C 0.50962(18) 0.41016(9) 0.24356(14) 0.0169(3) Uani 1 1 d . .
H2A H 0.4224 0.3719 0.2590 0.020 Uiso 1 1 calc R U
C3 C 0.4572(2) 0.46547(9) 0.13917(15) 0.0203(3) Uani 1 1 d . .
H3A H 0.5021 0.5177 0.1494 0.024 Uiso 1 1 calc R U
H3B H 0.3407 0.4621 0.0960 0.024 Uiso 1 1 calc R U
C4 C 0.49767(19) 0.34496(9) 0.02107(15) 0.0179(3) Uani 1 1 d . .
C5 C 0.4856(2) 0.29691(10) -0.19043(16) 0.0284(4) Uani 1 1 d . .
H5A H 0.5490 0.2989 -0.2645 0.043 Uiso 1 1 calc R U
H5B H 0.3730 0.3176 -0.2149 0.043 Uiso 1 1 calc R U
H5C H 0.4770 0.2442 -0.1625 0.043 Uiso 1 1 calc R U
C6 C 0.7589(2) 0.42232(9) 0.11137(14) 0.0204(3) Uani 1 1 d . .
C7 C 1.0264(2) 0.36997(13) 0.09805(19) 0.0362(5) Uani 1 1 d . .
H7A H 1.0767 0.3218 0.0763 0.054 Uiso 1 1 calc R U
H7B H 1.0804 0.3876 0.1817 0.054 Uiso 1 1 calc R U
H7C H 1.0423 0.4078 0.0322 0.054 Uiso 1 1 calc R U
C8 C 0.62076(19) 0.43447(9) 0.36104(14) 0.0175(3) Uani 1 1 d . .
C9 C 0.69273(19) 0.38040(9) 0.44692(15) 0.0186(3) Uani 1 1 d . .
C10 C 0.7895(2) 0.40267(10) 0.56161(15) 0.0211(3) Uani 1 1 d . .
C11 C 0.8215(2) 0.47866(10) 0.58837(15) 0.0230(3) Uani 1 1 d . .
H11A H 0.8901 0.4939 0.6644 0.028 Uiso 1 1 calc R U
C12 C 0.7499(2) 0.53190(9) 0.50015(16) 0.0211(3) Uani 1 1 d . .
C13 C 0.6493(2) 0.51124(9) 0.38952(15) 0.0198(3) Uani 1 1 d . .
H13A H 0.5994 0.5491 0.3327 0.024 Uiso 1 1 calc R U
C14 C 0.9481(3) 0.36040(12) 0.75663(18) 0.0347(4) Uani 1 1 d . .
H14A H 0.9835 0.3130 0.8008 0.052 Uiso 1 1 calc R U
H14B H 0.8836 0.3908 0.8114 0.052 Uiso 1 1 calc R U
H14C H 1.0472 0.3889 0.7386 0.052 Uiso 1 1 calc R U

loop_
_atom_site_aniso_label
_atom_site_aniso_U_11
_atom_site_aniso_U_22
_atom_site_aniso_U_33
_atom_site_aniso_U_23
_atom_site_aniso_U_13
_atom_site_aniso_U_12
Br1 0.03899(12) 0.02406(10) 0.02526(10) -0.00612(7) 0.00608(7) -0.00965(7)
O1 0.0225(6) 0.0270(6) 0.0275(6) -0.0059(5) 0.0033(5) -0.0085(5)
O2 0.0265(6) 0.0291(6) 0.0178(6) -0.0051(5) 0.0031(5) -0.0065(5)
O3 0.0285(7) 0.0327(7) 0.0306(7) -0.0007(5) 0.0022(5) -0.0138(5)
O4 0.0158(6) 0.0364(7) 0.0312(7) -0.0019(5) 0.0028(5) 0.0009(5)
O5 0.0269(6) 0.0175(6) 0.0240(6) 0.0020(5) -0.0059(5) 0.0040(5)
O6 0.0334(7) 0.0299(7) 0.0195(6) 0.0034(5) -0.0069(5) 0.0025(5)
C1 0.0174(7) 0.0172(7) 0.0148(7) 0.0008(5) 0.0010(6) -0.0016(6)
C2 0.0159(7) 0.0188(7) 0.0161(7) 0.0000(6) 0.0021(6) 0.0008(6)
C3 0.0229(8) 0.0181(7) 0.0187(7) 0.0000(6) -0.0019(6) 0.0034(6)
C4 0.0180(7) 0.0161(7) 0.0187(7) 0.0012(6) -0.0016(6) 0.0019(6)
C5 0.0380(10) 0.0278(9) 0.0183(8) -0.0050(7) -0.0010(7) -0.0020(7)
C6 0.0208(8) 0.0273(8) 0.0127(7) 0.0001(6) 0.0003(6) -0.0044(6)
C7 0.0170(8) 0.0656(14) 0.0264(9) -0.0001(9) 0.0036(7) -0.0021(8)
C8 0.0155(7) 0.0218(7) 0.0155(7) -0.0005(6) 0.0025(5) 0.0004(6)
C9 0.0171(7) 0.0210(8) 0.0181(7) -0.0008(6) 0.0040(6) 0.0005(6)
C10 0.0189(7) 0.0276(9) 0.0166(7) 0.0023(6) 0.0015(6) 0.0017(6)
C11 0.0228(8) 0.0296(9) 0.0164(7) -0.0047(6) 0.0014(6) -0.0031(7)
C12 0.0230(8) 0.0206(8) 0.0206(7) -0.0039(6) 0.0061(6) -0.0040(6)
C13 0.0209(8) 0.0217(8) 0.0171(7) 0.0011(6) 0.0036(6) -0.0005(6)
C14 0.0376(11) 0.0430(11) 0.0205(9) 0.0026(8) -0.0093(8) 0.0034(9)

loop_
_atom_type_symbol
_atom_type_description
_atom_type_scat_dispersion_real
_atom_type_scat_dispersion_imag
_atom_type_scat_source
C C 0.0033 0.0016 'International Tables Vol C Tables 4.2.6.8 and 6.1.1.4'
H H 0.0000 0.0000 'International Tables Vol C Tables 4.2.6.8 and 6.1.1.4'
O O 0.0106 0.0060 'International Tables Vol C Tables 4.2.6.8 and 6.1.1.4'
Br Br -0.2901 2.4595 'International Tables Vol C Tables 4.2.6.8 and 6.1.1.4'

loop_
_geom_angle_atom_site_label_1
_geom_angle_atom_site_label_2
_geom_angle_atom_site_label_3
_geom_angle
C4 O2 C5 116.03(13)
C6 O4 C7 116.06(14)
C9 O5 H1 109.6(16)
C10 O6 C14 117.85(14)
C4 C1 C6 119.61(13)
C4 C1 C3 112.20(13)
C6 C1 C3 118.61(13)
C4 C1 C2 117.13(13)
C6 C1 C2 116.33(12)
C3 C1 C2 58.12(10)
C3 C2 C8 120.35(14)
C3 C2 C1 60.13(10)
C8 C2 C1 120.93(12)
C3 C2 H2A 114.9
C8 C2 H2A 114.9
C1 C2 H2A 114.9
C2 C3 C1 61.75(10)
C2 C3 H3A 117.6
C1 C3 H3A 117.6
C2 C3 H3B 117.6
C1 C3 H3B 117.6
H3A C3 H3B 114.7
O1 C4 O2 124.32(14)
O1 C4 C1 123.65(14)
O2 C4 C1 111.72(13)
O2 C5 H5A 109.5
O2 C5 H5B 109.5
H5A C5 H5B 109.5
O2 C5 H5C 109.5
H5A C5 H5C 109.5
H5B C5 H5C 109.5
O3 C6 O4 124.75(15)
O3 C6 C1 125.02(15)
O4 C6 C1 110.16(13)
O4 C7 H7A 109.5
O4 C7 H7B 109.5
H7A C7 H7B 109.5
O4 C7 H7C 109.5
H7A C7 H7C 109.5
H7B C7 H7C 109.5
C9 C8 C13 118.82(14)
C9 C8 C2 119.82(14)
C13 C8 C2 121.31(14)
O5 C9 C8 118.93(14)
O5 C9 C10 120.69(15)
C8 C9 C10 120.37(15)
O6 C10 C11 125.46(15)
O6 C10 C9 113.71(15)
C11 C10 C9 120.83(15)
C10 C11 C12 117.79(15)
C10 C11 H11A 121.1
C12 C11 H11A 121.1
C13 C12 C11 122.17(15)
C13 C12 Br1 117.92(13)
C11 C12 Br1 119.91(13)
C12 C13 C8 119.94(15)
C12 C13 H13A 120.0
C8 C13 H13A 120.0
O6 C14 H14A 109.5
O6 C14 H14B 109.5
H14A C14 H14B 109.5
O6 C14 H14C 109.5
H14A C14 H14C 109.5
H14B C14 H14C 109.5

loop_
_geom_bond_atom_site_label_1
_geom_bond_atom_site_label_2
_geom_bond_distance
Br1 C12 1.9001(17)
O1 C4 1.2028(19)
O2 C4 1.333(2)
O2 C5 1.454(2)
O3 C6 1.203(2)
O4 C6 1.335(2)
O4 C7 1.446(2)
O5 C9 1.362(2)
O5 H1 0.76(2)
O6 C10 1.363(2)
O6 C14 1.429(2)
C1 C4 1.494(2)
C1 C6 1.496(2)
C1 C3 1.520(2)
C1 C2 1.544(2)
C2 C3 1.488(2)
C2 C8 1.493(2)
C2 H2A 1.0000
C3 H3A 0.9900
C3 H3B 0.9900
C5 H5A 0.9800
C5 H5B 0.9800
C5 H5C 0.9800
C7 H7A 0.9800
C7 H7B 0.9800
C7 H7C 0.9800
C8 C9 1.388(2)
C8 C13 1.399(2)
C9 C10 1.405(2)
C10 C11 1.387(2)
C11 C12 1.392(2)
C11 H11A 0.9500
C12 C13 1.379(2)
C13 H13A 0.9500
C14 H14A 0.9800
C14 H14B 0.9800
C14 H14C 0.9800

loop_
_geom_hbond_atom_site_label_D
_geom_hbond_atom_site_label_H
_geom_hbond_atom_site_label_A
_geom_hbond_distance_DH
_geom_hbond_distance_HA
_geom_hbond_distance_DA
_geom_hbond_angle_DHA
_geom_hbond_site_symmetry_A
O5 H1 O1 0.76(2) 2.10(2) 2.8288(17) 160(2) 4_666
